data_1502837
loop_
_publ_author_name
'Ackermann, Lutz'
'Potukuchi, Harish K.'
'Althammer, Andreas'
'Born, Robert'
'Mayer, Peter'

_publ_section_title
;
 Tetra-ortho-substituted biaryls through palladium-catalyzed
 Suzuki-Miyaura couplings with a diaminochlorophosphine ligand.
;
_journal_issue 5
_journal_name_full 'Organic letters'
_journal_page_first 1004
_journal_page_last 1007
_journal_paper_doi 10.1021/ol1000186
_journal_volume 12
_journal_year 2010
_chemical_formula_moiety 'Pd2 Cl4, 2(P Cl N2 C26 H38), 4(C7 H8)'
_chemical_formula_sum 'C80 H108 Cl6 N4 P2 Pd2'
_chemical_formula_weight 1613.24
_space_group_IT_number 14
_symmetry_cell_setting monoclinic
_symmetry_Int_Tables_number 14
_symmetry_space_group_name_Hall '-P 2ybc'
_symmetry_space_group_name_H-M 'P 1 21/c 1'
_atom_sites_solution_hydrogens geom
_atom_sites_solution_primary direct
_atom_sites_solution_secondary difmap
_audit_block_code Pd_Cl_PClN2C26H38_toluene_kn328_ackermann
_audit_creation_date 18-Jul-06
_audit_creation_method 'form98_non/compatible with shelxl97-2'
_audit_update_record 17-Dec-09
_cell_angle_alpha 90.00
_cell_angle_beta 94.5867(10)
_cell_angle_gamma 90.00
_cell_formula_units_Z 2
_cell_length_a 11.38910(10)
_cell_length_b 18.0473(4)
_cell_length_c 19.6602(3)
_cell_measurement_reflns_used 62433
_cell_measurement_temperature 200(2)
_cell_measurement_theta_max 27.485
_cell_measurement_theta_min 3.134
_cell_volume 4028.07(11)
_computing_cell_refinement 'HKL Scalepack (Otwinowski & Minor 1997)'
_computing_data_collection 'Collect (Bruker AXS BV, 1997-2004)'
_computing_data_reduction 'HKL Denzo and Scalepack (Otwinowski & Minor 1997)'
_computing_structure_refinement 'SHELXL-97 (G. M. Sheldrick. University of G\"ottingen, 97-2 version)'
_computing_structure_solution
;
A. Altomare, M. C. Burla, M. Camalli, G. L. Cascarano, C. Giacovazzo, A.
Guagliardi, A. G. G. Moliterni, G. Polidori, R. Spagna: SIR97: a new tool for
crystal structure determination and refinement; J. Appl. Crystallogr. 1999,
32, 115-119.
;
_diffrn_ambient_temperature 200(2)
_diffrn_detector_area_resol_mean 9
_diffrn_measured_fraction_theta_full 0.995
_diffrn_measured_fraction_theta_max 0.995
_diffrn_measurement_device '95mm CCD camera on \k-goniostat'
_diffrn_measurement_device_type KappaCCD
_diffrn_measurement_method phi/omega-scan
_diffrn_orient_matrix_type 'by Bruker AXS Collect from scalepack cell'
_diffrn_orient_matrix_UB_11 -0.0728840
_diffrn_orient_matrix_UB_12 -0.0046310
_diffrn_orient_matrix_UB_13 -0.0316224
_diffrn_orient_matrix_UB_21 0.0478576
_diffrn_orient_matrix_UB_22 -0.0204629
_diffrn_orient_matrix_UB_23 -0.0361318
_diffrn_orient_matrix_UB_31 -0.0125141
_diffrn_orient_matrix_UB_32 -0.0512844
_diffrn_orient_matrix_UB_33 0.0172724
_diffrn_radiation_collimation 0.20
_diffrn_radiation_monochromator 'MONTEL, graded multilayered X-ray optics'
_diffrn_radiation_source 'rotating anode'
_diffrn_radiation_type MoK\a
_diffrn_radiation_wavelength 0.71073
_diffrn_reflns_av_R_equivalents 0.0273
_diffrn_reflns_av_sigmaI/netI 0.0379
_diffrn_reflns_limit_h_max 14
_diffrn_reflns_limit_h_min -14
_diffrn_reflns_limit_k_max 23
_diffrn_reflns_limit_k_min -23
_diffrn_reflns_limit_l_max 25
_diffrn_reflns_limit_l_min -25
_diffrn_reflns_number 17725
_diffrn_reflns_theta_full 27.48
_diffrn_reflns_theta_max 27.48
_diffrn_reflns_theta_min 3.32
_diffrn_source_current 55.00
_diffrn_source_power 3.025
_diffrn_source_type 'FR 591 generator'
_diffrn_source_voltage 55.00
_exptl_absorpt_coefficient_mu 0.729
_exptl_absorpt_correction_type none
_exptl_crystal_colour red
_exptl_crystal_density_diffrn 1.33011(4)
_exptl_crystal_density_method 'not measured'
_exptl_crystal_description block
_exptl_crystal_F_000 1680
_exptl_crystal_size_max 0.14
_exptl_crystal_size_mid 0.12
_exptl_crystal_size_min 0.10
_refine_diff_density_max 1.144
_refine_diff_density_min -0.528
_refine_diff_density_rms 0.092
_refine_ls_extinction_method none
_refine_ls_goodness_of_fit_ref 1.026
_refine_ls_hydrogen_treatment mixed
_refine_ls_matrix_type full
_refine_ls_number_parameters 377
_refine_ls_number_reflns 9195
_refine_ls_number_restraints 0
_refine_ls_restrained_S_all 1.026
_refine_ls_R_factor_all 0.0655
_refine_ls_R_factor_gt 0.0458
_refine_ls_shift/su_max 0.000
_refine_ls_shift/su_mean 0.000
_refine_ls_structure_factor_coef Fsqd
_refine_ls_weighting_details 'calc w=1/[\s^2^(Fo^2^)+(0.0820P)^2^+4.0380P] where P=(Fo^2^+2Fc^2^)/3'
_refine_ls_weighting_scheme calc
_refine_ls_wR_factor_gt 0.1297
_refine_ls_wR_factor_ref 0.1437
_reflns_number_gt 7027
_reflns_number_total 9195
_reflns_threshold_expression >2sigma(I)
_cod_data_source_file ol1000186_si_001.cif
_cod_data_source_block kn328
_cod_original_sg_symbol_H-M 'P 21/c'
_cod_database_code 1502837

loop_
_symmetry_equiv_pos_as_xyz
'x, y, z'
'-x, y+1/2, -z+1/2'
'-x, -y, -z'
'x, -y-1/2, z-1/2'

loop_
_atom_site_label
_atom_site_type_symbol
_atom_site_fract_x
_atom_site_fract_y
_atom_site_fract_z
_atom_site_U_iso_or_equiv
_atom_site_adp_type
_atom_site_occupancy
_atom_site_symmetry_multiplicity
_atom_site_calc_flag
_atom_site_refinement_flags
_atom_site_disorder_assembly
_atom_site_disorder_group
Pd Pd -0.070266(19) 0.015805(15) -0.081174(12) 0.03029(10) Uani 1 1 d . . .
Cl1 Cl -0.01401(8) 0.08519(6) -0.17086(4) 0.0445(2) Uani 1 1 d . . .
Cl2 Cl -0.11053(7) -0.04981(5) 0.01565(4) 0.0387(2) Uani 1 1 d . . .
Cl3 Cl -0.32156(7) -0.09316(5) -0.09927(4) 0.0414(2) Uani 1 1 d . . .
P P -0.23555(7) -0.01003(5) -0.14368(4) 0.03007(18) Uani 1 1 d . . .
N1 N -0.3244(2) 0.06088(16) -0.15973(13) 0.0332(6) Uani 1 1 d . . .
N2 N -0.2324(2) -0.03637(17) -0.22383(14) 0.0356(6) Uani 1 1 d . . .
C1 C -0.3417(3) 0.0783(2) -0.23329(17) 0.0427(8) Uani 1 1 d . . .
H1A H -0.3213 0.1308 -0.2414 0.051 Uiso 1 1 calc R . .
H1B H -0.4249 0.0702 -0.2503 0.051 Uiso 1 1 calc R . .
C2 C -0.2608(3) 0.0268(2) -0.26994(17) 0.0407(8) Uani 1 1 d . . .
H2A H -0.3010 0.0093 -0.3135 0.049 Uiso 1 1 calc R . .
H2B H -0.1880 0.0532 -0.2800 0.049 Uiso 1 1 calc R . .
C3 C -0.3939(3) 0.10216(19) -0.11403(17) 0.0350(7) Uani 1 1 d . . .
C4 C -0.3470(3) 0.1650(2) -0.08019(18) 0.0392(8) Uani 1 1 d . . .
C5 C -0.4196(4) 0.2062(2) -0.0407(2) 0.0482(9) Uani 1 1 d . . .
H5 H -0.3887 0.2486 -0.0169 0.058 Uiso 1 1 calc R . .
C6 C -0.5357(4) 0.1864(2) -0.0355(2) 0.0528(10) Uani 1 1 d . . .
H6 H -0.5841 0.2152 -0.0085 0.063 Uiso 1 1 calc R . .
C7 C -0.5810(3) 0.1244(2) -0.0697(2) 0.0473(9) Uani 1 1 d . . .
H7 H -0.6611 0.1114 -0.0662 0.057 Uiso 1 1 calc R . .
C8 C -0.5123(3) 0.0809(2) -0.10889(19) 0.0398(8) Uani 1 1 d . . .
C9 C -0.2207(3) 0.1890(2) -0.0833(2) 0.0488(9) Uani 1 1 d . . .
H9 H -0.1830 0.1557 -0.1159 0.059 Uiso 1 1 calc R . .
C10 C -0.2125(4) 0.2687(3) -0.1091(3) 0.0742(14) Uani 1 1 d . . .
H10A H -0.2504 0.2721 -0.1556 0.111 Uiso 1 1 calc R . .
H10B H -0.1295 0.2831 -0.1093 0.111 Uiso 1 1 calc R . .
H10C H -0.2523 0.3021 -0.0790 0.111 Uiso 1 1 calc R . .
C11 C -0.1533(4) 0.1808(3) -0.0126(3) 0.0680(13) Uani 1 1 d . . .
H11A H -0.1873 0.2142 0.0198 0.102 Uiso 1 1 calc R . .
H11B H -0.0702 0.1934 -0.0158 0.102 Uiso 1 1 calc R . .
H11C H -0.1594 0.1295 0.0032 0.102 Uiso 1 1 calc R . .
C12 C -0.5676(3) 0.0140(2) -0.1441(2) 0.0477(9) Uani 1 1 d . . .
H12 H -0.5045 -0.0126 -0.1669 0.057 Uiso 1 1 calc R . .
C13 C -0.6191(4) -0.0402(3) -0.0949(3) 0.0665(13) Uani 1 1 d . . .
H13A H -0.5587 -0.0532 -0.0585 0.100 Uiso 1 1 calc R . .
H13B H -0.6453 -0.0851 -0.1197 0.100 Uiso 1 1 calc R . .
H13C H -0.6862 -0.0172 -0.0749 0.100 Uiso 1 1 calc R . .
C14 C -0.6623(4) 0.0381(3) -0.2001(3) 0.0715(14) Uani 1 1 d . . .
H14A H -0.7316 0.0566 -0.1789 0.107 Uiso 1 1 calc R . .
H14B H -0.6848 -0.0044 -0.2293 0.107 Uiso 1 1 calc R . .
H14C H -0.6307 0.0774 -0.2278 0.107 Uiso 1 1 calc R . .
C15 C -0.2213(3) -0.1109(2) -0.24981(17) 0.0387(8) Uani 1 1 d . A .
C16 C -0.1111(3) -0.1444(2) -0.2485(2) 0.0506(10) Uani 1 1 d . . .
C17 C -0.1038(4) -0.2160(3) -0.2737(3) 0.0675(13) Uani 1 1 d . A .
H17 H -0.0293 -0.2398 -0.2722 0.081 Uiso 1 1 calc R . .
C18 C -0.2023(4) -0.2530(3) -0.3006(3) 0.0715(14) Uani 1 1 d . . .
H18 H -0.1953 -0.3018 -0.3179 0.086 Uiso 1 1 calc R A .
C19 C -0.3103(4) -0.2195(3) -0.3025(3) 0.0652(13) Uani 1 1 d . A .
H19 H -0.3777 -0.2456 -0.3214 0.078 Uiso 1 1 calc R . .
C20 C -0.3238(3) -0.1477(2) -0.27726(19) 0.0472(9) Uani 1 1 d . . .
C21 C 0.0007(3) -0.1047(3) -0.2223(2) 0.0599(12) Uani 0.55(2) 1 d P A 1
H21 H -0.0220 -0.0626 -0.1931 0.072 Uiso 0.55(2) 1 calc PR A 1
C22 C 0.0579(13) -0.0702(10) -0.2877(6) 0.084(5) Uani 0.55(2) 1 d P A 1
H22A H 0.0036 -0.0339 -0.3100 0.125 Uiso 0.55(2) 1 calc PR A 1
H22B H 0.0724 -0.1100 -0.3200 0.125 Uiso 0.55(2) 1 calc PR A 1
H22C H 0.1325 -0.0459 -0.2730 0.125 Uiso 0.55(2) 1 calc PR A 1
C23 C 0.0887(12) -0.1485(10) -0.1828(9) 0.097(5) Uani 0.55(2) 1 d P A 1
H23A H 0.0533 -0.1711 -0.1440 0.145 Uiso 0.55(2) 1 calc PR A 1
H23B H 0.1543 -0.1165 -0.1661 0.145 Uiso 0.55(2) 1 calc PR A 1
H23C H 0.1179 -0.1876 -0.2117 0.145 Uiso 0.55(2) 1 calc PR A 1
C21 C 0.0007(3) -0.1047(3) -0.2223(2) 0.0599(12) Uani 0.45(2) 1 d P A 2
H21A H -0.0137 -0.0502 -0.2194 0.072 Uiso 0.45(2) 1 calc PR A 2
C22 C 0.0985(11) -0.1199(13) -0.2673(10) 0.089(7) Uani 0.45(2) 1 d P A 2
H22D H 0.1267 -0.1708 -0.2599 0.133 Uiso 0.45(2) 1 calc PR A 2
H22E H 0.1634 -0.0852 -0.2561 0.133 Uiso 0.45(2) 1 calc PR A 2
H22F H 0.0693 -0.1136 -0.3152 0.133 Uiso 0.45(2) 1 calc PR A 2
C23 C 0.0456(14) -0.1375(8) -0.1479(8) 0.075(5) Uani 0.45(2) 1 d P A 2
H23D H -0.0173 -0.1325 -0.1169 0.113 Uiso 0.45(2) 1 calc PR A 2
H23E H 0.1151 -0.1099 -0.1295 0.113 Uiso 0.45(2) 1 calc PR A 2
H23F H 0.0659 -0.1900 -0.1523 0.113 Uiso 0.45(2) 1 calc PR A 2
C24 C -0.4450(3) -0.1138(3) -0.2816(2) 0.0521(10) Uani 1 1 d . A .
H24 H -0.4390 -0.0648 -0.2577 0.063 Uiso 1 1 calc R . .
C25 C -0.5328(4) -0.1609(3) -0.2463(3) 0.0665(13) Uani 1 1 d . . .
H25A H -0.5408 -0.2093 -0.2688 0.100 Uiso 1 1 calc R A .
H25B H -0.6095 -0.1360 -0.2491 0.100 Uiso 1 1 calc R . .
H25C H -0.5047 -0.1678 -0.1983 0.100 Uiso 1 1 calc R . .
C26 C -0.4905(5) -0.0994(3) -0.3563(2) 0.0724(14) Uani 1 1 d . . .
H26A H -0.4348 -0.0673 -0.3779 0.109 Uiso 1 1 calc R A .
H26B H -0.5676 -0.0752 -0.3577 0.109 Uiso 1 1 calc R . .
H26C H -0.4978 -0.1466 -0.3809 0.109 Uiso 1 1 calc R . .
C27 C -0.2214(6) 0.1675(4) -0.3931(4) 0.090(3) Uiso 0.695(14) 1 d PG B 1
C28 C -0.3211(7) 0.1977(3) -0.3674(3) 0.084(3) Uiso 0.695(14) 1 d PG B 1
C29 C -0.4320(6) 0.1704(4) -0.3888(4) 0.108(3) Uiso 0.695(14) 1 d PG B 1
C30 C -0.4433(6) 0.1128(4) -0.4359(4) 0.125(4) Uiso 0.695(14) 1 d PG B 1
C31 C -0.3437(8) 0.0827(4) -0.4616(4) 0.094(3) Uiso 0.695(14) 1 d PG B 1
C32 C -0.2327(6) 0.1100(4) -0.4402(4) 0.106(3) Uiso 0.695(14) 1 d PG B 1
C27 C -0.5163(12) 0.1184(10) -0.4333(10) 0.137(11) Uiso 0.305(14) 1 d PG B 2
C28 C -0.4183(15) 0.0860(8) -0.4590(8) 0.071(5) Uiso 0.305(14) 1 d PG B 2
C29 C -0.3060(13) 0.1111(9) -0.4376(8) 0.131(10) Uiso 0.305(14) 1 d PG B 2
C30 C -0.2917(14) 0.1685(9) -0.3905(8) 0.073(5) Uiso 0.305(14) 1 d PG B 2
C31 C -0.3897(18) 0.2008(8) -0.3648(8) 0.110(8) Uiso 0.305(14) 1 d PG B 2
C32 C -0.5020(15) 0.1757(11) -0.3862(10) 0.123(9) Uiso 0.305(14) 1 d PG B 2
C33 C 0.1612(14) 0.2700(7) 0.0409(10) 0.129(8) Uiso 0.54(2) 1 d PG C 1
C34 C 0.1465(14) 0.3248(10) -0.0087(8) 0.163(8) Uiso 0.54(2) 1 d PG C 1
C35 C 0.1327(18) 0.3983(8) 0.0102(12) 0.165(9) Uiso 0.54(2) 1 d PG C 1
C36 C 0.133(2) 0.4170(8) 0.0788(13) 0.248(15) Uiso 0.54(2) 1 d PG C 1
C37 C 0.1482(18) 0.3622(12) 0.1285(9) 0.214(12) Uiso 0.54(2) 1 d PG C 1
C38 C 0.1620(14) 0.2888(10) 0.1096(9) 0.151(8) Uiso 0.54(2) 1 d PG C 1
C33 C 0.1488(16) 0.2819(10) 0.0574(8) 0.138(10) Uiso 0.46(2) 1 d PG C 2
C34 C 0.1546(13) 0.2767(7) -0.0128(9) 0.102(6) Uiso 0.46(2) 1 d PG C 2
C35 C 0.1534(13) 0.3406(9) -0.0523(8) 0.110(6) Uiso 0.46(2) 1 d PG C 2
C36 C 0.146(2) 0.4097(7) -0.0217(12) 0.242(18) Uiso 0.46(2) 1 d PG C 2
C37 C 0.141(2) 0.4149(9) 0.0485(12) 0.197(13) Uiso 0.46(2) 1 d PG C 2
C38 C 0.1418(19) 0.3510(13) 0.0881(8) 0.192(12) Uiso 0.46(2) 1 d PG C 2

loop_
_atom_site_aniso_label
_atom_site_aniso_U_11
_atom_site_aniso_U_22
_atom_site_aniso_U_33
_atom_site_aniso_U_23
_atom_site_aniso_U_13
_atom_site_aniso_U_12
Pd 0.02321(14) 0.03808(17) 0.02926(14) -0.00034(10) 0.00014(9) -0.00160(9)
Cl1 0.0395(4) 0.0563(6) 0.0378(4) 0.0054(4) 0.0043(3) -0.0116(4)
Cl2 0.0267(4) 0.0540(5) 0.0346(4) 0.0047(4) -0.0018(3) -0.0076(3)
Cl3 0.0343(4) 0.0476(5) 0.0413(4) 0.0088(4) -0.0030(3) -0.0094(3)
P 0.0245(4) 0.0370(5) 0.0283(4) 0.0004(3) -0.0004(3) -0.0020(3)
N1 0.0277(13) 0.0429(16) 0.0286(13) 0.0037(12) 0.0003(10) 0.0008(11)
N2 0.0347(14) 0.0422(16) 0.0294(13) -0.0054(12) -0.0015(11) 0.0008(12)
C1 0.049(2) 0.049(2) 0.0303(17) 0.0086(15) 0.0008(15) 0.0061(17)
C2 0.0420(19) 0.050(2) 0.0297(16) 0.0027(15) 0.0009(14) -0.0029(16)
C3 0.0326(16) 0.0375(18) 0.0349(16) 0.0040(14) 0.0025(13) 0.0048(13)
C4 0.0389(18) 0.041(2) 0.0372(17) -0.0006(15) -0.0006(14) 0.0030(15)
C5 0.055(2) 0.044(2) 0.045(2) -0.0035(17) 0.0034(17) 0.0043(18)
C6 0.056(2) 0.051(2) 0.053(2) 0.0003(19) 0.0165(19) 0.0137(19)
C7 0.0383(19) 0.047(2) 0.058(2) 0.0044(18) 0.0121(17) 0.0055(16)
C8 0.0319(17) 0.043(2) 0.0447(19) 0.0064(16) 0.0045(14) 0.0028(14)
C9 0.0395(19) 0.048(2) 0.057(2) -0.0072(19) -0.0029(17) -0.0027(16)
C10 0.055(3) 0.065(3) 0.102(4) 0.015(3) 0.002(3) -0.013(2)
C11 0.059(3) 0.064(3) 0.077(3) -0.022(2) -0.022(2) 0.014(2)
C12 0.0271(17) 0.052(2) 0.065(3) -0.0034(19) 0.0060(16) 0.0011(15)
C13 0.047(2) 0.054(3) 0.102(4) 0.002(3) 0.029(2) -0.002(2)
C14 0.044(2) 0.074(3) 0.093(4) -0.013(3) -0.019(2) 0.004(2)
C15 0.0374(18) 0.046(2) 0.0329(17) -0.0052(15) 0.0027(13) -0.0039(15)
C16 0.042(2) 0.057(3) 0.053(2) -0.0163(19) 0.0023(17) 0.0007(18)
C17 0.051(2) 0.063(3) 0.088(3) -0.022(3) 0.004(2) 0.010(2)
C18 0.063(3) 0.053(3) 0.098(4) -0.029(3) 0.001(3) 0.002(2)
C19 0.060(3) 0.057(3) 0.077(3) -0.027(2) 0.000(2) -0.011(2)
C20 0.043(2) 0.055(2) 0.044(2) -0.0126(18) -0.0010(16) -0.0071(17)
C21 0.035(2) 0.071(3) 0.073(3) -0.029(2) -0.0002(19) 0.0031(19)
C22 0.071(8) 0.087(10) 0.093(8) -0.010(7) 0.007(6) -0.030(7)
C23 0.056(7) 0.137(12) 0.092(11) 0.002(9) -0.020(7) -0.006(7)
C21 0.035(2) 0.071(3) 0.073(3) -0.029(2) -0.0002(19) 0.0031(19)
C22 0.040(6) 0.113(15) 0.116(13) -0.038(12) 0.026(7) -0.002(7)
C23 0.060(8) 0.094(10) 0.068(9) -0.024(7) -0.015(6) 0.027(7)
C24 0.040(2) 0.059(3) 0.056(2) -0.011(2) -0.0062(17) -0.0070(18)
C25 0.047(2) 0.073(3) 0.079(3) -0.010(3) -0.001(2) -0.013(2)
C26 0.064(3) 0.084(4) 0.065(3) -0.005(3) -0.023(2) -0.009(3)

loop_
_atom_type_symbol
_atom_type_description
_atom_type_scat_dispersion_real
_atom_type_scat_dispersion_imag
_atom_type_scat_source
C C 0.0033 0.0016 'International Tables Vol C Tables 4.2.6.8 and 6.1.1.4'
H H 0.0000 0.0000 'International Tables Vol C Tables 4.2.6.8 and 6.1.1.4'
N N 0.0061 0.0033 'International Tables Vol C Tables 4.2.6.8 and 6.1.1.4'
P P 0.1023 0.0942 'International Tables Vol C Tables 4.2.6.8 and 6.1.1.4'
Cl Cl 0.1484 0.1585 'International Tables Vol C Tables 4.2.6.8 and 6.1.1.4'
Pd Pd -0.9988 1.0072 'International Tables Vol C Tables 4.2.6.8 and 6.1.1.4'

loop_
_exptl_crystal_face_index_h
_exptl_crystal_face_index_k
_exptl_crystal_face_index_l
_exptl_crystal_face_perp_dist
1 0 0 0.070000
-1 0 0 0.070000
0 1 0 0.050000
0 -1 0 0.050000
0 0 1 0.060000
0 0 -1 0.060000

loop_
_geom_angle_atom_site_label_1
_geom_angle_atom_site_label_2
_geom_angle_atom_site_label_3
_geom_angle
_geom_angle_site_symmetry_3
P Pd Cl1 88.03(3) .
P Pd Cl2 97.64(3) .
Cl1 Pd Cl2 174.29(3) .
P Pd Cl2 177.21(3) 3
Cl1 Pd Cl2 89.58(3) 3
Cl2 Pd Cl2 84.73(3) 3
Pd Cl2 Pd 95.27(3) 3
N1 P N2 95.80(14) .
N1 P Cl3 110.31(11) .
N2 P Cl3 104.27(12) .
N1 P Pd 115.16(10) .
N2 P Pd 120.56(11) .
Cl3 P Pd 109.60(4) .
C3 N1 C1 117.4(3) .
C3 N1 P 129.7(2) .
C1 N1 P 112.7(2) .
C15 N2 C2 121.5(3) .
C15 N2 P 127.9(2) .
C2 N2 P 110.1(2) .
N1 C1 C2 107.0(3) .
N1 C1 H1A 110.3 .
C2 C1 H1A 110.3 .
N1 C1 H1B 110.3 .
C2 C1 H1B 110.3 .
H1A C1 H1B 108.6 .
N2 C2 C1 106.9(3) .
N2 C2 H2A 110.3 .
C1 C2 H2A 110.3 .
N2 C2 H2B 110.3 .
C1 C2 H2B 110.3 .
H2A C2 H2B 108.6 .
C4 C3 C8 121.1(3) .
C4 C3 N1 120.3(3) .
C8 C3 N1 118.4(3) .
C5 C4 C3 118.5(3) .
C5 C4 C9 118.7(3) .
C3 C4 C9 122.8(3) .
C6 C5 C4 121.2(4) .
C6 C5 H5 119.4 .
C4 C5 H5 119.4 .
C5 C6 C7 119.7(4) .
C5 C6 H6 120.2 .
C7 C6 H6 120.2 .
C6 C7 C8 121.6(4) .
C6 C7 H7 119.2 .
C8 C7 H7 119.2 .
C7 C8 C3 118.0(4) .
C7 C8 C12 118.5(3) .
C3 C8 C12 123.5(3) .
C4 C9 C10 111.5(3) .
C4 C9 C11 110.1(4) .
C10 C9 C11 110.5(4) .
C4 C9 H9 108.2 .
C10 C9 H9 108.2 .
C11 C9 H9 108.2 .
C9 C10 H10A 109.5 .
C9 C10 H10B 109.5 .
H10A C10 H10B 109.5 .
C9 C10 H10C 109.5 .
H10A C10 H10C 109.5 .
H10B C10 H10C 109.5 .
C9 C11 H11A 109.5 .
C9 C11 H11B 109.5 .
H11A C11 H11B 109.5 .
C9 C11 H11C 109.5 .
H11A C11 H11C 109.5 .
H11B C11 H11C 109.5 .
C8 C12 C13 113.0(4) .
C8 C12 C14 110.2(4) .
C13 C12 C14 110.6(4) .
C8 C12 H12 107.6 .
C13 C12 H12 107.6 .
C14 C12 H12 107.6 .
C12 C13 H13A 109.5 .
C12 C13 H13B 109.5 .
H13A C13 H13B 109.5 .
C12 C13 H13C 109.5 .
H13A C13 H13C 109.5 .
H13B C13 H13C 109.5 .
C12 C14 H14A 109.5 .
C12 C14 H14B 109.5 .
H14A C14 H14B 109.5 .
C12 C14 H14C 109.5 .
H14A C14 H14C 109.5 .
H14B C14 H14C 109.5 .
C16 C15 C20 121.3(4) .
C16 C15 N2 120.0(3) .
C20 C15 N2 118.6(3) .
C17 C16 C15 118.5(4) .
C17 C16 C21 119.3(4) .
C15 C16 C21 122.2(4) .
C18 C17 C16 121.3(4) .
C18 C17 H17 119.3 .
C16 C17 H17 119.3 .
C19 C18 C17 120.0(4) .
C19 C18 H18 120.0 .
C17 C18 H18 120.0 .
C18 C19 C20 121.5(4) .
C18 C19 H19 119.2 .
C20 C19 H19 119.2 .
C19 C20 C15 117.4(4) .
C19 C20 C24 118.8(4) .
C15 C20 C24 123.9(4) .
C23 C21 C16 116.7(7) .
C23 C21 C22 109.4(8) .
C16 C21 C22 107.1(5) .
C23 C21 H21 107.8 .
C16 C21 H21 107.8 .
C22 C21 H21 107.8 .
H22D C22 H22E 109.5 .
H22D C22 H22F 109.5 .
H22E C22 H22F 109.5 .
H23D C23 H23E 109.5 .
H23D C23 H23F 109.5 .
H23E C23 H23F 109.5 .
C20 C24 C25 112.4(4) .
C20 C24 C26 111.0(4) .
C25 C24 C26 110.3(4) .
C20 C24 H24 107.7 .
C25 C24 H24 107.7 .
C26 C24 H24 107.7 .
C24 C25 H25A 109.5 .
C24 C25 H25B 109.5 .
H25A C25 H25B 109.5 .
C24 C25 H25C 109.5 .
H25A C25 H25C 109.5 .
H25B C25 H25C 109.5 .
C24 C26 H26A 109.5 .
C24 C26 H26B 109.5 .
H26A C26 H26B 109.5 .
C24 C26 H26C 109.5 .
H26A C26 H26C 109.5 .
H26B C26 H26C 109.5 .
C28 C27 C32 120.0 .
C27 C28 C29 120.0 .
C30 C29 C28 120.0 .
C29 C30 C31 120.0 .
C32 C31 C30 120.0 .
C31 C32 C27 120.0 .
C28 C27 C32 120.0 .
C27 C28 C29 120.0 .
C28 C29 C30 120.0 .
C31 C30 C29 120.0 .
C30 C31 C32 120.0 .
C31 C32 C27 120.0 .
C34 C33 C38 120.0 .
C33 C34 C35 120.0 .
C34 C35 C36 120.0 .
C37 C36 C35 120.0 .
C36 C37 C38 120.0 .
C37 C38 C33 120.0 .
C34 C33 C38 120.0 .
C33 C34 C35 120.0 .
C36 C35 C34 120.0 .
C35 C36 C37 120.0 .
C38 C37 C36 120.0 .
C37 C38 C33 120.0 .

loop_
_geom_bond_atom_site_label_1
_geom_bond_atom_site_label_2
_geom_bond_distance
_geom_bond_site_symmetry_2
Pd P 2.2139(8) .
Pd Cl1 2.2952(9) .
Pd Cl2 2.3186(8) .
Pd Cl2 2.4191(8) 3
Cl2 Pd 2.4191(8) 3
Cl3 P 2.0273(12) .
P N1 1.646(3) .
P N2 1.649(3) .
N1 C3 1.450(4) .
N1 C1 1.478(4) .
N2 C15 1.449(5) .
N2 C2 1.477(5) .
C1 C2 1.529(5) .
C1 H1A 0.9900 .
C1 H1B 0.9900 .
C2 H2A 0.9900 .
C2 H2B 0.9900 .
C3 C4 1.399(5) .
C3 C8 1.414(5) .
C4 C5 1.394(5) .
C4 C9 1.509(5) .
C5 C6 1.381(6) .
C5 H5 0.9500 .
C6 C7 1.384(6) .
C6 H6 0.9500 .
C7 C8 1.385(5) .
C7 H7 0.9500 .
C8 C12 1.504(5) .
C9 C10 1.531(6) .
C9 C11 1.540(6) .
C9 H9 1.0000 .
C10 H10A 0.9800 .
C10 H10B 0.9800 .
C10 H10C 0.9800 .
C11 H11A 0.9800 .
C11 H11B 0.9800 .
C11 H11C 0.9800 .
C12 C13 1.526(6) .
C12 C14 1.542(6) .
C12 H12 1.0000 .
C13 H13A 0.9800 .
C13 H13B 0.9800 .
C13 H13C 0.9800 .
C14 H14A 0.9800 .
C14 H14B 0.9800 .
C14 H14C 0.9800 .
C15 C16 1.391(5) .
C15 C20 1.411(5) .
C16 C17 1.388(6) .
C16 C21 1.515(6) .
C17 C18 1.375(6) .
C17 H17 0.9500 .
C18 C19 1.368(7) .
C18 H18 0.9500 .
C19 C20 1.401(6) .
C19 H19 0.9500 .
C20 C24 1.507(6) .
C21 C23 1.452(14) .
C21 C22 1.612(13) .
C21 H21 1.0000 .
C22 H22A 0.9800 .
C22 H22B 0.9800 .
C22 H22C 0.9800 .
C23 H23A 0.9800 .
C23 H23B 0.9800 .
C23 H23C 0.9800 .
C22 H22D 0.9800 .
C22 H22E 0.9800 .
C22 H22F 0.9800 .
C23 H23D 0.9800 .
C23 H23E 0.9800 .
C23 H23F 0.9800 .
C24 C25 1.522(6) .
C24 C26 1.540(6) .
C24 H24 1.0000 .
C25 H25A 0.9800 .
C25 H25B 0.9800 .
C25 H25C 0.9800 .
C26 H26A 0.9800 .
C26 H26B 0.9800 .
C26 H26C 0.9800 .
C27 C28 1.3900 .
C27 C32 1.3900 .
C28 C29 1.3900 .
C29 C30 1.3900 .
C30 C31 1.3900 .
C31 C32 1.3900 .
C27 C28 1.3900 .
C27 C32 1.3900 .
C28 C29 1.3900 .
C29 C30 1.3900 .
C30 C31 1.3900 .
C31 C32 1.3900 .
C33 C34 1.3900 .
C33 C38 1.3900 .
C34 C35 1.3900 .
C35 C36 1.3900 .
C36 C37 1.3900 .
C37 C38 1.3900 .
C33 C34 1.3900 .
C33 C38 1.3900 .
C34 C35 1.3900 .
C35 C36 1.3900 .
C36 C37 1.3900 .
C37 C38 1.3900 .

loop_
_geom_torsion_atom_site_label_1
_geom_torsion_atom_site_label_2
_geom_torsion_atom_site_label_3
_geom_torsion_atom_site_label_4
_geom_torsion
_geom_torsion_site_symmetry_1
_geom_torsion_site_symmetry_4
P Pd Cl2 Pd -178.52(3) . 3
Cl1 Pd Cl2 Pd -5.3(4) . 3
Cl2 Pd Cl2 Pd 0.0 3 3
Cl1 Pd P N1 -67.13(11) . .
Cl2 Pd P N1 112.20(11) . .
Cl2 Pd P N1 -36.0(7) 3 .
Cl1 Pd P N2 46.89(14) . .
Cl2 Pd P N2 -133.78(13) . .
Cl2 Pd P N2 78.1(7) 3 .
Cl1 Pd P Cl3 167.83(5) . .
Cl2 Pd P Cl3 -12.84(5) . .
Cl2 Pd P Cl3 -161.0(6) 3 .
N2 P N1 C3 162.5(3) . .
Cl3 P N1 C3 54.9(3) . .
Pd P N1 C3 -69.7(3) . .
N2 P N1 C1 -11.0(3) . .
Cl3 P N1 C1 -118.6(2) . .
Pd P N1 C1 116.7(2) . .
N1 P N2 C15 -147.5(3) . .
Cl3 P N2 C15 -34.8(3) . .
Pd P N2 C15 88.8(3) . .
N1 P N2 C2 23.9(2) . .
Cl3 P N2 C2 136.6(2) . .
Pd P N2 C2 -99.9(2) . .
C3 N1 C1 C2 -179.0(3) . .
P N1 C1 C2 -4.6(4) . .
C15 N2 C2 C1 143.0(3) . .
P N2 C2 C1 -29.0(3) . .
N1 C1 C2 N2 20.6(4) . .
C1 N1 C3 C4 -95.7(4) . .
P N1 C3 C4 91.0(4) . .
C1 N1 C3 C8 79.3(4) . .
P N1 C3 C8 -94.0(4) . .
C8 C3 C4 C5 0.4(5) . .
N1 C3 C4 C5 175.4(3) . .
C8 C3 C4 C9 178.9(3) . .
N1 C3 C4 C9 -6.1(5) . .
C3 C4 C5 C6 -0.8(6) . .
C9 C4 C5 C6 -179.4(4) . .
C4 C5 C6 C7 0.3(6) . .
C5 C6 C7 C8 0.6(6) . .
C6 C7 C8 C3 -0.9(6) . .
C6 C7 C8 C12 179.5(4) . .
C4 C3 C8 C7 0.4(5) . .
N1 C3 C8 C7 -174.6(3) . .
C4 C3 C8 C12 180.0(3) . .
N1 C3 C8 C12 4.9(5) . .
C5 C4 C9 C10 -57.6(5) . .
C3 C4 C9 C10 123.9(4) . .
C5 C4 C9 C11 65.5(5) . .
C3 C4 C9 C11 -113.0(4) . .
C7 C8 C12 C13 -57.2(5) . .
C3 C8 C12 C13 123.2(4) . .
C7 C8 C12 C14 67.1(5) . .
C3 C8 C12 C14 -112.4(4) . .
C2 N2 C15 C16 108.9(4) . .
P N2 C15 C16 -80.6(4) . .
C2 N2 C15 C20 -70.0(4) . .
P N2 C15 C20 100.5(4) . .
C20 C15 C16 C17 -1.3(6) . .
N2 C15 C16 C17 179.9(4) . .
C20 C15 C16 C21 177.0(4) . .
N2 C15 C16 C21 -1.8(6) . .
C15 C16 C17 C18 1.3(8) . .
C21 C16 C17 C18 -177.2(5) . .
C16 C17 C18 C19 -0.5(9) . .
C17 C18 C19 C20 -0.2(9) . .
C18 C19 C20 C15 0.2(7) . .
C18 C19 C20 C24 179.4(5) . .
C16 C15 C20 C19 0.6(6) . .
N2 C15 C20 C19 179.5(4) . .
C16 C15 C20 C24 -178.6(4) . .
N2 C15 C20 C24 0.2(6) . .
C17 C16 C21 C23 -40.4(12) . .
C15 C16 C21 C23 141.3(11) . .
C17 C16 C21 C22 82.5(9) . .
C15 C16 C21 C22 -95.8(9) . .
C19 C20 C24 C25 56.8(5) . .
C15 C20 C24 C25 -124.0(4) . .
C19 C20 C24 C26 -67.2(5) . .
C15 C20 C24 C26 112.0(4) . .
C32 C27 C28 C29 0.0 . .
C27 C28 C29 C30 0.0 . .
C28 C29 C30 C31 0.0 . .
C29 C30 C31 C32 0.0 . .
C30 C31 C32 C27 0.0 . .
C28 C27 C32 C31 0.0 . .
C32 C27 C28 C29 0.0 . .
C27 C28 C29 C30 0.0 . .
C28 C29 C30 C31 0.0 . .
C29 C30 C31 C32 0.0 . .
C30 C31 C32 C27 0.0 . .
C28 C27 C32 C31 0.0 . .
C38 C33 C34 C35 0.0 . .
C33 C34 C35 C36 0.0 . .
C34 C35 C36 C37 0.0 . .
C35 C36 C37 C38 0.0 . .
C36 C37 C38 C33 0.0 . .
C34 C33 C38 C37 0.0 . .
C38 C33 C34 C35 0.0 . .
C33 C34 C35 C36 0.0 . .
C34 C35 C36 C37 0.0 . .
C35 C36 C37 C38 0.0 . .
C36 C37 C38 C33 0.0 . .
C34 C33 C38 C37 0.0 . .

loop_
_reflns_scale_group_code
_reflns_scale_meas_F
1 1.0
